data_6000554
loop_
_publ_author_name
'Chernyshev, V. V.'
'Fitch, A. N.'
'Sonneveld, E. J.'
'Kurbakov, A. I.'
'Makarov, V. A.'
'Tafeenko, V. A.'

_publ_section_title
;
 Crystal and molecular structures of
 2-[1-(2-aminoethyl)-2-imidazolidinylidene]-2-nitroacetonitrile
 (C~7~H~11~N~5~O~2~) and
 2,6-diamino-5-hydroxy-3-nitro-4<i>H</i>-pyrazolo[1,5-<i>a</i>]pyrimidin-7-one
 monohydrate (C~6~H~6~N~6~O~4~&#x00B7;H~2~O) from X-ray, synchrotron and
 neutron powder diffraction data
;
_journal_issue 4
_journal_name_full 'Acta Crystallographica Section B'
_journal_page_first 554
_journal_page_last 562
_journal_paper_doi 10.1107/S010876819900213X
_journal_volume 55
_journal_year 1999
_chemical_formula_sum 'C7 H11 N5 O2'
_space_group_name_H-M_alt 'P 1 21/n 1'
_cell_angle_alpha 90.000
_cell_angle_beta 111.937
_cell_angle_gamma 90.000
_cell_length_a 7.4889
_cell_length_b 17.2730
_cell_length_c 7.4073
_cell_volume 888.80
_cod_duplicate_entry 2002917
_cod_database_code 6000554

loop_
_atom_site_label
_atom_site_fract_x
_atom_site_fract_y
_atom_site_fract_z
? ? ? ?
